data_7048859
loop_
_publ_author_name
'Chattopadhyay, Taraknath'
'B S, Anju'
'Gupta, Shourya'
'S, Ananya'
'Bertke, Jeffery A.'
'Kundu, Subrata'

_publ_section_title
;
 NO<sub>x</sub><sup>-</sup> anion recognition by bimetallic cryptates:
 selectivity for nitrite over nitrate.
;
_journal_issue 21
_journal_name_full 'Dalton transactions (Cambridge, England : 2003)'
_journal_page_first 7085
_journal_page_last 7089
_journal_paper_doi 10.1039/c8dt04971h
_journal_volume 48
_journal_year 2019
_chemical_formula_moiety 'C36 H54 Cu2 N9 O2, 3(Cl O4)'
_chemical_formula_sum 'C36 H54 Cl3 Cu2 N9 O14'
_chemical_formula_weight 1070.31
_space_group_crystal_system trigonal
_space_group_IT_number 163
_space_group_name_Hall '-P 3 2c'
_space_group_name_H-M_alt 'P -3 1 c'
_symmetry_space_group_name_Hall '-P 3 2c'
_symmetry_space_group_name_H-M 'P -3 1 c'
_atom_sites_solution_hydrogens mixed
_audit_creation_method SHELXL-2017/1
_audit_update_record
;
2018-12-11 deposited with the CCDC.
2019-02-04 downloaded from the CCDC.
;
_cell_angle_alpha 90
_cell_angle_beta 90
_cell_angle_gamma 120
_cell_formula_units_Z 2
_cell_length_a 9.9795(5)
_cell_length_b 9.9795(5)
_cell_length_c 25.6934(12)
_cell_measurement_reflns_used 5558
_cell_measurement_temperature 296(2)
_cell_measurement_theta_max 22.34
_cell_measurement_theta_min 2.36
_cell_volume 2216.00(19)
_computing_cell_refinement 'SAINT V8.37A (Bruker, 2005)'
_computing_data_collection 'APEX3 V2016.5-0 (Bruker, 2016)'
_computing_data_reduction
; 
SAINT V8.37A, XPREP v2014/2, SADABS V2016/2 (Bruker, 2016) 
;
_computing_molecular_graphics 'SHELXLE v932 (Hubschle, 2011)'
_computing_publication_material 'XCIF V2014-2 (Bruker, 2014)'
_computing_structure_refinement 'SHELX-2018-1 (Sheldrick, 2015)'
_computing_structure_solution 'SHELX-2014-5 (Sheldrick, 2015)'
_diffrn_ambient_temperature 296(2)
_diffrn_measured_fraction_theta_full 0.999
_diffrn_measured_fraction_theta_max 0.999
_diffrn_measurement_device 'Bruker APEX ApexII CCD'
_diffrn_measurement_method 'profile data from \f and \w scans'
_diffrn_radiation_monochromator 'multilayer mirrors'
_diffrn_radiation_source 'fine-focus sealed tube'
_diffrn_radiation_type MoK\a
_diffrn_radiation_wavelength 0.71073
_diffrn_reflns_av_R_equivalents 0.0409
_diffrn_reflns_av_unetI/netI 0.0159
_diffrn_reflns_Laue_measured_fraction_full 0.999
_diffrn_reflns_Laue_measured_fraction_max 0.999
_diffrn_reflns_limit_h_max 11
_diffrn_reflns_limit_h_min -12
_diffrn_reflns_limit_k_max 12
_diffrn_reflns_limit_k_min -10
_diffrn_reflns_limit_l_max 30
_diffrn_reflns_limit_l_min -30
_diffrn_reflns_number 26086
_diffrn_reflns_point_group_measured_fraction_full 0.999
_diffrn_reflns_point_group_measured_fraction_max 0.999
_diffrn_reflns_theta_full 25.242
_diffrn_reflns_theta_max 25.365
_diffrn_reflns_theta_min 2.357
_exptl_absorpt_coefficient_mu 1.216
_exptl_absorpt_correction_T_max 0.7452
_exptl_absorpt_correction_T_min 0.6374
_exptl_absorpt_correction_type multi-scan
_exptl_absorpt_process_details 'SADABS V2016/2 (Bruker, 2016)'
_exptl_crystal_colour green
_exptl_crystal_density_diffrn 1.604
_exptl_crystal_density_method 'not measured'
_exptl_crystal_description plate
_exptl_crystal_F_000 1108
_exptl_crystal_size_max 0.200
_exptl_crystal_size_mid 0.200
_exptl_crystal_size_min 0.080
_refine_diff_density_max 0.794
_refine_diff_density_min -0.853
_refine_diff_density_rms 0.090
_refine_ls_extinction_method none
_refine_ls_goodness_of_fit_ref 1.158
_refine_ls_hydrogen_treatment mixed
_refine_ls_matrix_type full
_refine_ls_number_parameters 142
_refine_ls_number_reflns 1365
_refine_ls_number_restraints 154
_refine_ls_restrained_S_all 1.219
_refine_ls_R_factor_all 0.0676
_refine_ls_R_factor_gt 0.0558
_refine_ls_shift/su_max 0.000
_refine_ls_shift/su_mean 0.000
_refine_ls_structure_factor_coef Fsqd
_refine_ls_weighting_details 'w=1/[\s^2^(Fo^2^)+(0.1000P)^2^+2.0591P] where P=(Fo^2^+2Fc^2^)/3'
_refine_ls_weighting_scheme calc
_refine_ls_wR_factor_gt 0.1638
_refine_ls_wR_factor_ref 0.1748
_reflns_Friedel_coverage 0.000
_reflns_number_gt 1111
_reflns_number_total 1365
_reflns_threshold_expression 'I > 2\s(I)'
_cod_data_source_file c8dt04971h2.cif
_cod_data_source_block pCCu2ONO
_cod_depositor_comments 'Adding full bibliography for 7048858--7048859.cif.'
_cod_original_cell_volume 2216.0(2)
_cod_database_code 7048859
_shelx_shelxl_version_number 2017/1
_shelx_space_group_comment
;
The symmetry employed for this shelxl refinement is uniquely defined
by the following loop, which should always be used as a source of
symmetry information in preference to the above space-group names.
They are only intended as comments.
;
_shelx_estimated_absorpt_t_min 0.793
_shelx_estimated_absorpt_t_max 0.909

loop_
_space_group_symop_operation_xyz
'x, y, z'
'-y, x-y, z'
'-x+y, -x, z'
'-y, -x, -z+1/2'
'-x+y, y, -z+1/2'
'x, x-y, -z+1/2'
'-x, -y, -z'
'y, -x+y, -z'
'x-y, x, -z'
'y, x, z-1/2'
'x-y, -y, z-1/2'
'-x, -x+y, z-1/2'

loop_
_atom_site_label
_atom_site_type_symbol
_atom_site_fract_x
_atom_site_fract_y
_atom_site_fract_z
_atom_site_U_iso_or_equiv
_atom_site_adp_type
_atom_site_occupancy
_atom_site_site_symmetry_order
_atom_site_calc_flag
_atom_site_refinement_flags_posn
_atom_site_refinement_flags_adp
_atom_site_refinement_flags_occupancy
_atom_site_disorder_assembly
_atom_site_disorder_group
Cu1 Cu 0.333333 0.666667 0.13236(3) 0.0439(4) Uani 1 3 d S T P . .
N1 N 0.333333 0.666667 0.0532(2) 0.0492(14) Uani 1 3 d S T P A .
N2 N 0.1151(5) 0.6546(5) 0.12455(15) 0.0646(11) Uani 1 1 d D . . . .
H2 H 0.058(7) 0.569(5) 0.144(2) 0.097 Uiso 1 1 d D U . . .
O1 O 0.307(10) 0.662(10) 0.2030(15) 0.050(10) Uani 0.1667 1 d D U P A -1
O2 O 0.294(6) 0.650(8) 0.2902(13) 0.040(8) Uani 0.1667 1 d D U P A -1
N3 N 0.344(6) 0.717(2) 0.248(2) 0.073(10) Uani 0.1667 1 d D U P A -1
C1 C 0.2097(6) 0.6966(7) 0.03509(18) 0.0680(14) Uani 1 1 d . . . . .
H1A H 0.183888 0.663941 -0.000843 0.082 Uiso 1 1 calc R U . A .
H1B H 0.245461 0.806426 0.037013 0.082 Uiso 1 1 calc R U . . .
C2 C 0.0681(7) 0.6078(9) 0.0691(2) 0.0843(18) Uani 1 1 d . . . . .
H2A H -0.011563 0.631472 0.059125 0.101 Uiso 1 1 calc R U . . .
H2B H 0.026988 0.497412 0.065115 0.101 Uiso 1 1 calc R U . . .
C3 C 0.1021(9) 0.7916(9) 0.1395(2) 0.0873(19) Uani 1 1 d . . . . .
H3A H 0.000418 0.774008 0.130163 0.105 Uiso 1 1 calc R U . . .
H3B H 0.178535 0.881740 0.120600 0.105 Uiso 1 1 calc R U . . .
C4 C 0.1268(8) 0.8216(8) 0.1967(2) 0.0749(17) Uani 1 1 d . . . . .
C5 C 0.0227(7) 0.7170(10) 0.2326(2) 0.088(2) Uani 1 1 d . . . . .
H5 H -0.065074 0.628276 0.220969 0.105 Uiso 1 1 calc R U . . .
C6 C 0.0491(7) 0.7441(10) 0.2855(2) 0.089(2) Uani 1 1 d . . . . .
H6 H -0.021840 0.673916 0.309142 0.107 Uiso 1 1 calc R U . . .
Cl1 Cl 0.666667 0.333333 0.1323(6) 0.0617(18) Uani 0.583(11) 3 d DS TU P B 1
O3 O 0.666667 0.333333 0.1867(7) 0.132(5) Uani 0.583(11) 3 d DS TU P B 1
O4 O 0.7045(12) 0.4777(10) 0.1111(5) 0.122(3) Uani 0.583(11) 1 d D U P B 1
Cl1B Cl 0.666667 0.333333 0.1326(10) 0.071(3) Uani 0.417(11) 3 d S TU P B 2
O3B O 0.666667 0.333333 0.0793(9) 0.107(5) Uani 0.417(11) 3 d S TU P B 2
O4B O 0.6764(18) 0.4685(16) 0.1509(7) 0.123(4) Uani 0.417(11) 1 d . U P B 2
Cl2 Cl 0.000000 0.000000 0.000000 0.1247(17) Uani 1 6 d DS TU P . .
O5 O 0.1011(17) 0.1287(16) -0.0297(6) 0.210(6) Uani 0.6667 1 d D U P . .

loop_
_atom_site_aniso_label
_atom_site_aniso_U_11
_atom_site_aniso_U_22
_atom_site_aniso_U_33
_atom_site_aniso_U_23
_atom_site_aniso_U_13
_atom_site_aniso_U_12
Cu1 0.0475(4) 0.0475(4) 0.0365(5) 0.000 0.000 0.0238(2)
N1 0.052(2) 0.052(2) 0.043(3) 0.000 0.000 0.0261(11)
N2 0.061(2) 0.097(3) 0.046(2) -0.0112(19) -0.0079(17) 0.048(2)
O1 0.046(15) 0.055(14) 0.047(9) 0.010(8) -0.007(8) 0.023(9)
O2 0.039(12) 0.052(12) 0.025(7) -0.011(7) -0.004(6) 0.020(8)
N3 0.065(15) 0.095(13) 0.049(8) 0.006(7) 0.002(8) 0.033(8)
C1 0.079(3) 0.099(4) 0.040(2) -0.009(2) -0.016(2) 0.055(3)
C2 0.067(3) 0.135(5) 0.058(3) -0.028(3) -0.020(3) 0.056(4)
C3 0.121(5) 0.136(5) 0.057(3) -0.005(3) -0.010(3) 0.104(5)
C4 0.107(4) 0.114(5) 0.057(3) -0.012(3) -0.012(3) 0.096(4)
C5 0.065(3) 0.157(6) 0.066(3) -0.013(4) -0.005(3) 0.074(4)
C6 0.070(4) 0.161(7) 0.066(3) 0.005(4) 0.007(3) 0.079(5)
Cl1 0.065(2) 0.065(2) 0.055(3) 0.000 0.000 0.0326(11)
O3 0.146(6) 0.146(6) 0.104(8) 0.000 0.000 0.073(3)
O4 0.130(6) 0.097(5) 0.123(7) 0.019(5) -0.003(5) 0.044(5)
Cl1B 0.075(3) 0.075(3) 0.064(5) 0.000 0.000 0.0375(17)
O3B 0.114(6) 0.114(6) 0.094(9) 0.000 0.000 0.057(3)
O4B 0.150(7) 0.095(6) 0.119(8) -0.025(6) -0.016(7) 0.058(5)
Cl2 0.144(3) 0.144(3) 0.086(3) 0.000 0.000 0.0719(13)
O5 0.218(12) 0.232(12) 0.203(12) 0.063(9) 0.065(10) 0.129(10)

loop_
_atom_type_symbol
_atom_type_description
_atom_type_scat_dispersion_real
_atom_type_scat_dispersion_imag
_atom_type_scat_source
C C 0.0033 0.0016 'International Tables Vol C Tables 4.2.6.8 and 6.1.1.4'
H H 0.0000 0.0000 'International Tables Vol C Tables 4.2.6.8 and 6.1.1.4'
Cl Cl 0.1484 0.1585 'International Tables Vol C Tables 4.2.6.8 and 6.1.1.4'
Cu Cu 0.3201 1.2651 'International Tables Vol C Tables 4.2.6.8 and 6.1.1.4'
N N 0.0061 0.0033 'International Tables Vol C Tables 4.2.6.8 and 6.1.1.4'
O O 0.0106 0.0060 'International Tables Vol C Tables 4.2.6.8 and 6.1.1.4'

loop_
_geom_angle_atom_site_label_1
_geom_angle_atom_site_label_2
_geom_angle_atom_site_label_3
_geom_angle
_geom_angle_site_symmetry_1
_geom_angle_site_symmetry_3
O1 Cu1 N1 172(3) . .
O1 Cu1 N2 98(2) . 2_665
N1 Cu1 N2 84.59(11) . 2_665
O1 Cu1 N2 88(3) . .
N1 Cu1 N2 84.60(11) . .
N2 Cu1 N2 119.12(3) 2_665 .
O1 Cu1 N2 100(3) . 3_565
N1 Cu1 N2 84.59(11) . 3_565
N2 Cu1 N2 119.12(4) 2_665 3_565
N2 Cu1 N2 119.12(3) . 3_565
C1 N1 C1 110.6(3) . 3_565
C1 N1 C1 110.6(3) . 2_665
C1 N1 C1 110.6(3) 3_565 2_665
C1 N1 Cu1 108.3(3) . .
C1 N1 Cu1 108.3(3) 3_565 .
C1 N1 Cu1 108.3(3) 2_665 .
C3 N2 C2 112.0(4) . .
C3 N2 Cu1 118.7(4) . .
C2 N2 Cu1 105.0(3) . .
C3 N2 H2 115(5) . .
C2 N2 H2 106(5) . .
Cu1 N2 H2 99(4) . .
N3 O1 Cu1 153(7) . .
O1 N3 O2 128(2) . .
N1 C1 C2 109.2(4) . .
N1 C1 H1A 109.8 . .
C2 C1 H1A 109.8 . .
N1 C1 H1B 109.8 . .
C2 C1 H1B 109.8 . .
H1A C1 H1B 108.3 . .
N2 C2 C1 108.1(4) . .
N2 C2 H2A 110.1 . .
C1 C2 H2A 110.1 . .
N2 C2 H2B 110.1 . .
C1 C2 H2B 110.1 . .
H2A C2 H2B 108.4 . .
N2 C3 C4 110.9(4) . .
N2 C3 H3A 109.5 . .
C4 C3 H3A 109.5 . .
N2 C3 H3B 109.5 . .
C4 C3 H3B 109.5 . .
H3A C3 H3B 108.0 . .
C6 C4 C5 119.0(5) 4_665 .
C6 C4 C3 120.0(6) 4_665 .
C5 C4 C3 121.0(7) . .
C6 C5 C4 120.4(7) . .
C6 C5 H5 119.8 . .
C4 C5 H5 119.8 . .
C4 C6 C5 120.6(7) 4_665 .
C4 C6 H6 119.7 4_665 .
C5 C6 H6 119.7 . .
O3 Cl1 O4 112.8(8) . 2_655
O3 Cl1 O4 112.8(8) . .
O4 Cl1 O4 105.9(9) 2_655 .
O3 Cl1 O4 112.8(8) . 3_665
O4 Cl1 O4 105.9(9) 2_655 3_665
O4 Cl1 O4 105.9(9) . 3_665
O3B Cl1B O4B 109.8(13) . .
O3B Cl1B O4B 109.8(13) . 2_655
O4B Cl1B O4B 109.2(14) . 2_655
O5 Cl2 O5 87.0(10) . 8
O5 Cl2 O5 93.0(10) . 2
O5 Cl2 O5 180.0(13) 8 2
O5 Cl2 O5 87.0(10) . 9
O5 Cl2 O5 93.0(10) 8 9
O5 Cl2 O5 87.0(10) 2 9
O5 Cl2 O5 93.0(10) . 3
O5 Cl2 O5 87.0(10) 8 3
O5 Cl2 O5 93.0(10) 2 3
O5 Cl2 O5 180.0(11) 9 3
O5 Cl2 O5 180.0 . 7
O5 Cl2 O5 93.0(10) 8 7
O5 Cl2 O5 87.0(10) 2 7
O5 Cl2 O5 93.0(10) 9 7
O5 Cl2 O5 87.0(10) 3 7

loop_
_geom_bond_atom_site_label_1
_geom_bond_atom_site_label_2
_geom_bond_distance
_geom_bond_site_symmetry_2
Cu1 O1 1.83(4) .
Cu1 N1 2.035(6) .
Cu1 N2 2.129(4) 2_665
Cu1 N2 2.129(4) .
Cu1 N2 2.129(4) 3_565
N1 C1 1.481(5) .
N1 C1 1.481(5) 3_565
N1 C1 1.481(5) 2_665
N2 C3 1.488(7) .
N2 C2 1.499(6) .
N2 H2 0.90(2) .
O1 N3 1.248(10) .
O2 N3 1.248(10) .
C1 C2 1.515(8) .
C1 H1A 0.9700 .
C1 H1B 0.9700 .
C2 H2A 0.9700 .
C2 H2B 0.9700 .
C3 C4 1.494(7) .
C3 H3A 0.9700 .
C3 H3B 0.9700 .
C4 C6 1.368(9) 4_665
C4 C5 1.391(9) .
C5 C6 1.386(8) .
C5 H5 0.9300 .
C6 H6 0.9300 .
Cl1 O3 1.398(11) .
Cl1 O4 1.404(9) 2_655
Cl1 O4 1.404(9) .
Cl1 O4 1.404(9) 3_665
Cl1B O3B 1.37(3) .
Cl1B O4B 1.384(15) .
Cl1B O4B 1.385(16) 2_655
Cl1B O4B 1.385(15) 3_665
Cl2 O5 1.397(10) .
Cl2 O5 1.397(10) 8
Cl2 O5 1.397(10) 2
Cl2 O5 1.397(10) 9
Cl2 O5 1.397(10) 3
Cl2 O5 1.397(10) 7

loop_
_geom_hbond_atom_site_label_D
_geom_hbond_atom_site_label_H
_geom_hbond_atom_site_label_A
_geom_hbond_distance_DH
_geom_hbond_distance_HA
_geom_hbond_distance_DA
_geom_hbond_angle_DHA
_geom_hbond_site_symmetry_A
_geom_hbond_publ_flag
N2 H2 O4B^b 0.90(2) 2.56(5) 3.333(17) 144(6) 3_565 yes
